data_7008720
loop_
_publ_author_name
'Mansfield, Natalie E.'
'Coles, Martyn P.'
'Hitchcock, Peter B.'

_publ_section_title
;
 Lithium and aluminium complexes supported by chelating
 phosphaguanidinates.
;
_journal_issue 17
_journal_name_full 'Dalton transactions (Cambridge, England : 2003)'
_journal_page_first 2833
_journal_page_last 2841
_journal_paper_doi 10.1039/b506332a
_journal_year 2005
_chemical_compound_source 'synthesis as described'
_chemical_formula_moiety 'C46 H64 Li2 N4 O2 P2'
_chemical_formula_sum 'C46 H64 Li2 N4 O2 P2'
_chemical_formula_weight 780.83
_chemical_name_common '[{Li(thf)(Ph2PC(NiPr)2)}2]'
_chemical_name_systematic
;
?
;
_space_group_IT_number 14
_symmetry_cell_setting monoclinic
_symmetry_Int_Tables_number 14
_symmetry_space_group_name_Hall '-P 2yn'
_symmetry_space_group_name_H-M 'P 1 21/n 1'
_atom_sites_solution_hydrogens geom
_atom_sites_solution_primary direct
_atom_sites_solution_secondary difmap
_audit_conform_dict_location ftp://ftp.iucr.org/cifdics/cif_core.dic
_audit_conform_dict_name cif_core.dic
_audit_conform_dict_version 2.1
_audit_creation_date 2001-07-24T16:29:39-00:00
_audit_creation_method 'WinGX routine CIF_UPDATE'
_cell_angle_alpha 90
_cell_angle_beta 94.531(3)
_cell_angle_gamma 90
_cell_formula_units_Z 2
_cell_length_a 9.9739(7)
_cell_length_b 19.6236(13)
_cell_length_c 11.6860(8)
_cell_measurement_reflns_used 13436
_cell_measurement_temperature 173(2)
_cell_measurement_theta_max 25.028
_cell_measurement_theta_min 3.705
_cell_measurement_wavelength 0.71073
_cell_volume 2280.1(3)
_computing_cell_refinement 'HKL Scalepack (Otwinowski & Minor 1997)'
_computing_data_reduction 'HKL Denzo and Scalepack (Otwinowski & Minor 1997)'
_computing_molecular_graphics 'Ortep-3 for Windows (Farrugia, 1997)'
_computing_publication_material 'WinGX publication routines (Farrugia, 1999)'
_computing_structure_refinement 'SHELXL-97 (Sheldrick, 1997)'
_computing_structure_solution 'SHELXS-97 (Sheldrick, 1997)'
_diffrn_ambient_temperature 173(2)
_diffrn_measured_fraction_theta_full 0.975
_diffrn_measured_fraction_theta_max 0.975
_diffrn_measurement_device KappaCCD
_diffrn_measurement_method CCD
_diffrn_radiation_monochromator graphite
_diffrn_radiation_probe x-ray
_diffrn_radiation_type MoK\a
_diffrn_radiation_wavelength 0.71073
_diffrn_reflns_av_R_equivalents 0.0881
_diffrn_reflns_av_unetI/netI 0.0792
_diffrn_reflns_limit_h_max 11
_diffrn_reflns_limit_h_min -9
_diffrn_reflns_limit_k_max 23
_diffrn_reflns_limit_k_min -18
_diffrn_reflns_limit_l_max 13
_diffrn_reflns_limit_l_min -13
_diffrn_reflns_number 8491
_diffrn_reflns_theta_full 25.05
_diffrn_reflns_theta_max 25.05
_diffrn_reflns_theta_min 3.73
_exptl_absorpt_coefficient_mu 0.135
_exptl_absorpt_correction_T_max 0.9607
_exptl_absorpt_correction_T_min 0.948
_exptl_crystal_colour yellow
_exptl_crystal_density_diffrn 1.137
_exptl_crystal_density_method 'not measured'
_exptl_crystal_description prism
_exptl_crystal_F_000 840
_exptl_crystal_size_max 0.4
_exptl_crystal_size_mid 0.3
_exptl_crystal_size_min 0.3
_refine_diff_density_max 0.599
_refine_diff_density_min -0.28
_refine_diff_density_rms 0.052
_refine_ls_extinction_method none
_refine_ls_goodness_of_fit_ref 1.035
_refine_ls_hydrogen_treatment riding
_refine_ls_matrix_type full
_refine_ls_number_parameters 253
_refine_ls_number_reflns 3937
_refine_ls_number_restraints 0
_refine_ls_restrained_S_all 1.035
_refine_ls_R_factor_all 0.0849
_refine_ls_R_factor_gt 0.0634
_refine_ls_shift/su_max 0
_refine_ls_shift/su_mean 0
_refine_ls_structure_factor_coef Fsqd
_refine_ls_weighting_details 'calc w=1/[\s^2^(Fo^2^)+(0.0833P)^2^+1.2719P] where P=(Fo^2^+2Fc^2^)/3'
_refine_ls_weighting_scheme calc
_refine_ls_wR_factor_gt 0.1616
_refine_ls_wR_factor_ref 0.1769
_reflns_number_gt 3047
_reflns_number_total 3937
_reflns_threshold_expression >2sigma(I)
_cod_data_source_file b506332a.txt
_cod_data_source_block jul2201
_cod_original_sg_symbol_H-M P2(1)/n
_cod_database_code 7008720

loop_
_symmetry_equiv_pos_as_xyz
'x, y, z'
'-x+1/2, y+1/2, -z+1/2'
'-x, -y, -z'
'x-1/2, -y-1/2, z-1/2'

loop_
_atom_site_label
_atom_site_type_symbol
_atom_site_fract_x
_atom_site_fract_y
_atom_site_fract_z
_atom_site_U_iso_or_equiv
_atom_site_adp_type
_atom_site_occupancy
_atom_site_symmetry_multiplicity
_atom_site_calc_flag
_atom_site_refinement_flags
_atom_site_disorder_assembly
_atom_site_disorder_group
P P 0.01649(7) 0.35094(3) 0.27824(6) 0.0351(2) Uani 1 1 d . . .
O O 0.0205(2) 0.38413(10) -0.15953(17) 0.0490(5) Uani 1 1 d . . .
N1 N 0.1447(2) 0.41326(11) 0.10590(18) 0.0345(5) Uani 1 1 d . . .
N2 N -0.07246(19) 0.44838(10) 0.09920(17) 0.0303(5) Uani 1 1 d . . .
C1 C 0.0261(2) 0.40897(12) 0.1474(2) 0.0294(6) Uani 1 1 d . . .
C2 C 0.2658(3) 0.38187(15) 0.1630(2) 0.0396(7) Uani 1 1 d . . .
H2 H 0.2399 0.3383 0.1998 0.047 Uiso 1 1 calc R . .
C3 C 0.3304(3) 0.42875(18) 0.2551(3) 0.0587(9) Uani 1 1 d . . .
H3A H 0.2659 0.4384 0.312 0.088 Uiso 1 1 calc R . .
H3B H 0.357 0.4715 0.2198 0.088 Uiso 1 1 calc R . .
H3C H 0.4101 0.4066 0.2929 0.088 Uiso 1 1 calc R . .
C4 C 0.3631(3) 0.3660(2) 0.0733(3) 0.0596(9) Uani 1 1 d . . .
H4A H 0.3194 0.336 0.0147 0.089 Uiso 1 1 calc R . .
H4B H 0.4429 0.3434 0.11 0.089 Uiso 1 1 calc R . .
H4C H 0.3899 0.4085 0.0374 0.089 Uiso 1 1 calc R . .
C5 C -0.2149(2) 0.43115(14) 0.1051(2) 0.0344(6) Uani 1 1 d . . .
H5 H -0.2221 0.3899 0.1544 0.041 Uiso 1 1 calc R . .
C6 C -0.2771(3) 0.41536(16) -0.0160(2) 0.0435(7) Uani 1 1 d . . .
H6A H -0.2282 0.3776 -0.0485 0.065 Uiso 1 1 calc R . .
H6B H -0.2712 0.4558 -0.0646 0.065 Uiso 1 1 calc R . .
H6C H -0.3717 0.4026 -0.0124 0.065 Uiso 1 1 calc R . .
C7 C -0.2905(3) 0.48966(15) 0.1559(3) 0.0445(7) Uani 1 1 d . . .
H7A H -0.2507 0.4995 0.2335 0.067 Uiso 1 1 calc R . .
H7B H -0.3852 0.477 0.1593 0.067 Uiso 1 1 calc R . .
H7C H -0.2844 0.5302 0.1077 0.067 Uiso 1 1 calc R . .
C8 C -0.1251(3) 0.38040(14) 0.3552(2) 0.0349(6) Uani 1 1 d . . .
C9 C -0.2378(3) 0.34174(15) 0.3753(2) 0.0434(7) Uani 1 1 d . . .
H9 H -0.249 0.298 0.3412 0.052 Uiso 1 1 calc R . .
C10 C -0.3333(3) 0.36590(17) 0.4438(3) 0.0512(8) Uani 1 1 d . . .
H10 H -0.4093 0.3385 0.4564 0.061 Uiso 1 1 calc R . .
C11 C -0.3204(3) 0.42920(18) 0.4941(3) 0.0525(8) Uani 1 1 d . . .
H11 H -0.3875 0.446 0.5401 0.063 Uiso 1 1 calc R . .
C12 C -0.2085(3) 0.46781(16) 0.4768(2) 0.0486(8) Uani 1 1 d . . .
H12 H -0.1982 0.5114 0.5117 0.058 Uiso 1 1 calc R . .
C13 C -0.1114(3) 0.44384(15) 0.4093(2) 0.0439(7) Uani 1 1 d . . .
H13 H -0.0341 0.4708 0.3995 0.053 Uiso 1 1 calc R . .
C14 C -0.0399(3) 0.26875(14) 0.2179(2) 0.0401(6) Uani 1 1 d . . .
C15 C -0.0067(3) 0.21069(15) 0.2828(3) 0.0548(8) Uani 1 1 d . . .
H15 H 0.044 0.2156 0.3547 0.066 Uiso 1 1 calc R . .
C16 C -0.0447(4) 0.14687(17) 0.2464(4) 0.0672(10) Uani 1 1 d . . .
H16 H -0.021 0.1083 0.2929 0.081 Uiso 1 1 calc R . .
C17 C -0.1172(4) 0.13855(16) 0.1427(3) 0.0620(10) Uani 1 1 d . . .
H17 H -0.1447 0.0943 0.1176 0.074 Uiso 1 1 calc R . .
C18 C -0.1500(4) 0.19478(17) 0.0747(3) 0.0607(9) Uani 1 1 d . . .
H18 H -0.2 0.1891 0.0027 0.073 Uiso 1 1 calc R . .
C19 C -0.1101(3) 0.25964(16) 0.1116(3) 0.0510(8) Uani 1 1 d . . .
H19 H -0.131 0.2979 0.0637 0.061 Uiso 1 1 calc R . .
C20 C 0.0742(4) 0.31743(16) -0.1558(3) 0.0570(9) Uani 1 1 d . . .
H20A H 0.0729 0.2981 -0.0776 0.068 Uiso 1 1 calc R . .
H20B H 0.1682 0.3177 -0.1775 0.068 Uiso 1 1 calc R . .
C21 C -0.0118(6) 0.2772(2) -0.2384(5) 0.129(3) Uani 1 1 d . . .
H21A H 0.0439 0.248 -0.2849 0.155 Uiso 1 1 calc R . .
H21B H -0.0729 0.2477 -0.1976 0.155 Uiso 1 1 calc R . .
C22 C -0.0885(7) 0.3251(3) -0.3112(5) 0.125(2) Uani 1 1 d . . .
H22A H -0.1861 0.3178 -0.3063 0.15 Uiso 1 1 calc R . .
H22B H -0.0679 0.3194 -0.3922 0.15 Uiso 1 1 calc R . .
C23 C -0.0498(4) 0.39337(18) -0.2702(3) 0.0675(10) Uani 1 1 d . . .
H23A H 0.0091 0.4155 -0.3234 0.081 Uiso 1 1 calc R . .
H23B H -0.1305 0.4221 -0.2641 0.081 Uiso 1 1 calc R . .
Li1 Li 0.0567(4) 0.4518(2) -0.0422(4) 0.0340(9) Uani 1 1 d . . .

loop_
_atom_site_aniso_label
_atom_site_aniso_U_11
_atom_site_aniso_U_22
_atom_site_aniso_U_33
_atom_site_aniso_U_23
_atom_site_aniso_U_13
_atom_site_aniso_U_12
P 0.0359(4) 0.0366(4) 0.0323(4) 0.0079(3) -0.0008(3) -0.0007(3)
O 0.0688(14) 0.0356(11) 0.0402(11) -0.0051(9) -0.0102(10) 0.0086(10)
N1 0.0300(11) 0.0398(12) 0.0331(12) 0.0078(10) -0.0019(9) 0.0040(9)
N2 0.0288(10) 0.0306(11) 0.0307(11) 0.0033(9) -0.0020(8) -0.0006(9)
C1 0.0360(14) 0.0275(13) 0.0241(12) 0.0014(10) -0.0020(10) -0.0017(11)
C2 0.0309(13) 0.0470(16) 0.0402(15) 0.0135(13) -0.0002(11) 0.0036(12)
C3 0.0425(17) 0.071(2) 0.059(2) 0.0096(17) -0.0183(15) -0.0016(16)
C4 0.0412(16) 0.085(2) 0.0532(19) 0.0237(18) 0.0072(14) 0.0242(16)
C5 0.0310(13) 0.0376(14) 0.0339(14) 0.0070(11) -0.0010(11) -0.0038(11)
C6 0.0350(14) 0.0548(18) 0.0391(15) 0.0026(14) -0.0073(12) -0.0061(13)
C7 0.0363(14) 0.0531(18) 0.0438(16) 0.0042(14) 0.0026(12) 0.0063(13)
C8 0.0387(14) 0.0364(14) 0.0284(13) 0.0064(11) -0.0052(11) -0.0008(12)
C9 0.0428(15) 0.0477(17) 0.0397(16) -0.0019(13) 0.0030(12) -0.0080(13)
C10 0.0444(17) 0.065(2) 0.0440(17) 0.0004(16) 0.0042(13) -0.0085(15)
C11 0.0513(18) 0.068(2) 0.0384(16) 0.0004(16) 0.0039(13) 0.0127(16)
C12 0.0599(19) 0.0470(17) 0.0378(16) -0.0044(14) -0.0037(14) 0.0041(15)
C13 0.0478(16) 0.0467(17) 0.0362(15) 0.0005(13) -0.0029(12) -0.0055(13)
C14 0.0422(15) 0.0394(15) 0.0398(15) 0.0074(13) 0.0089(12) 0.0028(12)
C15 0.068(2) 0.0406(17) 0.055(2) 0.0120(15) 0.0033(16) -0.0010(15)
C16 0.089(3) 0.0396(19) 0.074(3) 0.0108(17) 0.010(2) -0.0021(18)
C17 0.070(2) 0.0370(17) 0.081(3) -0.0061(17) 0.022(2) -0.0083(16)
C18 0.067(2) 0.055(2) 0.059(2) -0.0155(17) 0.0027(17) -0.0018(17)
C19 0.0629(19) 0.0408(16) 0.0481(18) -0.0016(14) -0.0028(15) 0.0063(15)
C20 0.075(2) 0.0402(17) 0.0523(19) -0.0082(15) -0.0142(16) 0.0114(16)
C21 0.181(6) 0.055(2) 0.132(4) -0.026(3) -0.108(4) 0.015(3)
C22 0.186(6) 0.079(3) 0.096(4) -0.017(3) -0.081(4) 0.017(4)
C23 0.103(3) 0.053(2) 0.0428(19) 0.0038(16) -0.0205(18) 0.007(2)
Li1 0.038(2) 0.032(2) 0.032(2) 0.0005(18) -0.0006(18) 0.0030(18)

loop_
_atom_type_symbol
_atom_type_description
_atom_type_scat_dispersion_real
_atom_type_scat_dispersion_imag
_atom_type_scat_source
C C 0.0033 0.0016 'International Tables Vol C Tables 4.2.6.8 and 6.1.1.4'
H H 0 0 'International Tables Vol C Tables 4.2.6.8 and 6.1.1.4'
Li Li -0.0003 0.0001 'International Tables Vol C Tables 4.2.6.8 and 6.1.1.4'
N N 0.0061 0.0033 'International Tables Vol C Tables 4.2.6.8 and 6.1.1.4'
O O 0.0106 0.006 'International Tables Vol C Tables 4.2.6.8 and 6.1.1.4'
P P 0.1023 0.0942 'International Tables Vol C Tables 4.2.6.8 and 6.1.1.4'

loop_
_geom_angle_atom_site_label_1
_geom_angle_atom_site_label_2
_geom_angle_atom_site_label_3
_geom_angle
_geom_angle_site_symmetry_1
_geom_angle_site_symmetry_3
_geom_angle_publ_flag
C8 P C14 104.03(12) . . ?
C8 P C1 107.13(11) . . ?
C14 P C1 104.45(11) . . ?
C20 O C23 107.6(2) . . ?
C20 O Li1 124.6(2) . . ?
C23 O Li1 127.4(2) . . ?
C1 N1 C2 122.5(2) . . ?
C1 N1 Li1 89.83(19) . . ?
C2 N1 Li1 146.2(2) . . ?
C1 N2 C5 121.9(2) . . ?
C1 N2 Li1 127.4(2) . 3_565 ?
C5 N2 Li1 109.28(19) . 3_565 ?
C1 N2 Li1 83.00(18) . . ?
C5 N2 Li1 132.58(19) . . ?
Li1 N2 Li1 70.30(19) 3_565 . ?
N1 C1 N2 117.3(2) . . ?
N1 C1 P 115.80(18) . . ?
N2 C1 P 126.70(18) . . ?
N1 C1 Li1 57.09(16) . . ?
N2 C1 Li1 63.54(16) . . ?
P C1 Li1 163.52(16) . . ?
N1 C2 C4 108.7(2) . . ?
N1 C2 C3 110.8(2) . . ?
C4 C2 C3 110.8(3) . . ?
N2 C5 C7 110.9(2) . . ?
N2 C5 C6 109.0(2) . . ?
C7 C5 C6 109.7(2) . . ?
C9 C8 C13 117.4(3) . . ?
C9 C8 P 125.2(2) . . ?
C13 C8 P 116.9(2) . . ?
C10 C9 C8 121.1(3) . . ?
C9 C10 C11 120.9(3) . . ?
C10 C11 C12 118.9(3) . . ?
C11 C12 C13 120.7(3) . . ?
C12 C13 C8 120.9(3) . . ?
C19 C14 C15 117.6(3) . . ?
C19 C14 P 125.2(2) . . ?
C15 C14 P 117.2(2) . . ?
C16 C15 C14 122.1(3) . . ?
C15 C16 C17 119.9(3) . . ?
C16 C17 C18 119.8(3) . . ?
C17 C18 C19 120.2(3) . . ?
C14 C19 C18 120.4(3) . . ?
O C20 C21 106.0(3) . . ?
C22 C21 C20 107.0(4) . . ?
C21 C22 C23 106.8(3) . . ?
O C23 C22 106.1(3) . . ?
O Li1 N1 113.3(2) . . ?
O Li1 N2 115.9(2) . 3_565 ?
N1 Li1 N2 126.0(2) . 3_565 ?
O Li1 N2 115.5(2) . . ?
N1 Li1 N2 65.28(15) . . ?
N2 Li1 N2 109.70(19) 3_565 . ?
O Li1 C1 112.6(2) . . ?
N1 Li1 C1 33.08(10) . . ?
N2 Li1 C1 129.9(2) 3_565 . ?
N2 Li1 C1 33.46(10) . . ?
O Li1 Li1 138.9(3) . 3_565 ?
N1 Li1 Li1 97.3(2) . 3_565 ?
N2 Li1 Li1 56.69(17) 3_565 3_565 ?
N2 Li1 Li1 53.01(17) . 3_565 ?
C1 Li1 Li1 78.7(2) . 3_565 ?

loop_
_geom_bond_atom_site_label_1
_geom_bond_atom_site_label_2
_geom_bond_distance
_geom_bond_site_symmetry_2
_geom_bond_publ_flag
P C8 1.827(3) . ?
P C14 1.831(3) . ?
P C1 1.915(2) . ?
O C20 1.414(4) . ?
O C23 1.433(4) . ?
O Li1 1.923(5) . ?
N1 C1 1.316(3) . ?
N1 C2 1.469(3) . ?
N1 Li1 2.024(5) . ?
N2 C1 1.339(3) . ?
N2 C5 1.468(3) . ?
N2 Li1 2.078(5) 3_565 ?
N2 Li1 2.175(5) . ?
C1 Li1 2.411(5) . ?
C2 C4 1.516(4) . ?
C2 C3 1.520(4) . ?
C5 C7 1.520(4) . ?
C5 C6 1.531(4) . ?
C8 C9 1.391(4) . ?
C8 C13 1.398(4) . ?
C9 C10 1.376(4) . ?
C10 C11 1.376(5) . ?
C11 C12 1.376(5) . ?
C12 C13 1.379(4) . ?
C14 C19 1.389(4) . ?
C14 C15 1.394(4) . ?
C15 C16 1.367(5) . ?
C16 C17 1.371(5) . ?
C17 C18 1.384(5) . ?
C18 C19 1.392(4) . ?
C20 C21 1.470(5) . ?
C21 C22 1.446(6) . ?
C22 C23 1.464(6) . ?
Li1 N2 2.078(5) 3_565 ?
Li1 Li1 2.450(8) 3_565 ?
